data_4346339
loop_
_publ_author_name
'Myers, Thomas W.'
'Chavez, David E.'
'Hanson, Susan K.'
'Scharff, R. Jason'
'Scott, Brian L.'
'Veauthier, Jacqueline M.'
'Wu, Ruilian'

_publ_section_title
;
 Independent Control of Optical and Explosive Properties:
 Pyrazole-Tetrazine Complexes of First Row Transition Metals.
;
_journal_issue 16
_journal_name_full 'Inorganic chemistry'
_journal_page_first 8077
_journal_page_last 8086
_journal_paper_doi 10.1021/acs.inorgchem.5b01313
_journal_volume 54
_journal_year 2015
_chemical_formula_sum 'C16 H23 Cu F6 N14 O0.5 P'
_chemical_formula_weight 627.99
_space_group_crystal_system monoclinic
_space_group_IT_number 15
_space_group_name_Hall '-C 2yc'
_space_group_name_H-M_alt 'C 1 2/c 1'
_atom_sites_solution_hydrogens geom
_audit_creation_method SHELXL-2014/7
_cell_angle_alpha 90
_cell_angle_beta 127.049(4)
_cell_angle_gamma 90
_cell_formula_units_Z 8
_cell_length_a 26.060(5)
_cell_length_b 13.326(2)
_cell_length_c 18.396(4)
_cell_measurement_reflns_used 100
_cell_measurement_temperature 100(2)
_cell_measurement_theta_max 28.48
_cell_measurement_theta_min 2.84
_cell_volume 5098.8(17)
_computing_cell_refinement 'rigaku crystal clear 2.0'
_computing_data_collection 'rigaku crystal clear 2.0'
_computing_data_reduction 'rigaku crystal clear 2.0'
_computing_molecular_graphics 'SHELXL-97 (Sheldrick, 2008)'
_computing_publication_material 'SHELXL-97 (Sheldrick, 2008)'
_computing_structure_refinement 'SHELXL-97 (Sheldrick, 2008)'
_computing_structure_solution 'SHELXS-97 (Sheldrick, 2008)'
_diffrn_ambient_temperature 100(2)
_diffrn_measured_fraction_theta_full 0.984
_diffrn_measured_fraction_theta_max 0.982
_diffrn_measurement_device_type 'rigaku raxis iv'
_diffrn_measurement_method 'multiple orientation single axis rotation'
_diffrn_radiation_type MoK\a
_diffrn_radiation_wavelength 0.71073
_diffrn_reflns_av_R_equivalents 0.0501
_diffrn_reflns_av_unetI/netI 0.0431
_diffrn_reflns_Laue_measured_fraction_full 0.984
_diffrn_reflns_Laue_measured_fraction_max 0.982
_diffrn_reflns_limit_h_max 32
_diffrn_reflns_limit_h_min -32
_diffrn_reflns_limit_k_max 15
_diffrn_reflns_limit_k_min -16
_diffrn_reflns_limit_l_max 22
_diffrn_reflns_limit_l_min -22
_diffrn_reflns_number 13197
_diffrn_reflns_point_group_measured_fraction_full 0.984
_diffrn_reflns_point_group_measured_fraction_max 0.982
_diffrn_reflns_theta_full 25.242
_diffrn_reflns_theta_max 26.371
_diffrn_reflns_theta_min 1.892
_diffrn_source 'fine-focus sealed tube'
_exptl_absorpt_coefficient_mu 1.002
_exptl_absorpt_correction_T_max 0.817
_exptl_absorpt_correction_T_min 0.788
_exptl_absorpt_correction_type numerical
_exptl_absorpt_process_details sadabs
_exptl_crystal_colour purple
_exptl_crystal_density_diffrn 1.636
_exptl_crystal_description block
_exptl_crystal_F_000 2552
_exptl_crystal_size_max 0.250
_exptl_crystal_size_mid 0.240
_exptl_crystal_size_min 0.210
_refine_diff_density_max 1.202
_refine_diff_density_min -0.966
_refine_diff_density_rms 0.130
_refine_ls_extinction_coef 0.027(2)
_refine_ls_extinction_expression Fc^*^=kFc[1+0.001xFc^2^\l^3^/sin(2\q)]^-1/4^
_refine_ls_extinction_method 'SHELXL-2014/7 (Sheldrick 2014'
_refine_ls_goodness_of_fit_ref 1.051
_refine_ls_hydrogen_treatment constr
_refine_ls_matrix_type full
_refine_ls_number_parameters 413
_refine_ls_number_reflns 5123
_refine_ls_number_restraints 0
_refine_ls_restrained_S_all 1.051
_refine_ls_R_factor_all 0.0934
_refine_ls_R_factor_gt 0.0873
_refine_ls_shift/su_max 0.000
_refine_ls_shift/su_mean 0.000
_refine_ls_structure_factor_coef Fsqd
_refine_ls_weighting_details 'w=1/[\s^2^(Fo^2^)+(0.1949P)^2^+0.7812P] where P=(Fo^2^+2Fc^2^)/3'
_refine_ls_weighting_scheme calc
_refine_ls_wR_factor_gt 0.2384
_refine_ls_wR_factor_ref 0.2544
_reflns_number_gt 4301
_reflns_number_total 5123
_reflns_threshold_expression 'I > 2\s(I)'
_cod_data_source_file ic5b01313_si_002.cif
_cod_data_source_block twm9
_cod_original_cell_volume 5098.7(18)
_cod_original_sg_symbol_H-M 'C 2/c'
_cod_original_formula_sum 'C16 H23 Cu F6 N14 O0.50 P'
_cod_database_code 4346339
_shelx_shelxl_version_number 2014/7
_shelx_space_group_comment
;
The symmetry employed for this shelxl refinement is uniquely defined
by the following loop, which should always be used as a source of
symmetry information in preference to the above space-group names.
They are only intended as comments.
;
_shelx_estimated_absorpt_t_min 0.788
_shelx_estimated_absorpt_t_max 0.817

loop_
_space_group_symop_operation_xyz
'x, y, z'
'-x, y, -z+1/2'
'x+1/2, y+1/2, z'
'-x+1/2, y+1/2, -z+1/2'
'-x, -y, -z'
'x, -y, z-1/2'
'-x+1/2, -y+1/2, -z'
'x+1/2, -y+1/2, z-1/2'

loop_
_atom_site_label
_atom_site_type_symbol
_atom_site_fract_x
_atom_site_fract_y
_atom_site_fract_z
_atom_site_U_iso_or_equiv
_atom_site_adp_type
_atom_site_occupancy
_atom_site_site_symmetry_order
_atom_site_calc_flag
_atom_site_refinement_flags_posn
_atom_site_refinement_flags_adp
_atom_site_refinement_flags_occupancy
_atom_site_disorder_assembly
_atom_site_disorder_group
Cu1 Cu 0.09335(2) 0.51234(4) 0.25131(3) 0.0653(3) Uani 1 1 d . . . . .
O1 O 0.0000 0.1164(5) 0.2500 0.1035(15) Uani 1 2 d S T P . .
N1 N -0.09171(19) 0.2453(3) 0.1028(3) 0.0978(13) Uani 1 1 d . . . . .
H1A H -0.0661 0.2085 0.1518 0.117 Uiso 1 1 calc R U . . .
H1B H -0.1306 0.2239 0.0590 0.117 Uiso 1 1 calc R U . . .
N2 N -0.01130(14) 0.3597(3) 0.1650(2) 0.0698(8) Uani 1 1 d . . . . .
N3 N -0.11228(14) 0.3871(3) 0.0181(2) 0.0699(8) Uani 1 1 d . . . . .
N4 N 0.00844(14) 0.4469(3) 0.1566(2) 0.0637(7) Uani 1 1 d . . . . .
N5 N -0.08951(14) 0.4719(3) 0.0098(2) 0.0673(8) Uani 1 1 d . . . . .
N6 N -0.00270(14) 0.5841(2) 0.07184(19) 0.0604(7) Uani 1 1 d . . . . .
N7 N 0.05882(14) 0.6081(2) 0.14562(19) 0.0630(7) Uani 1 1 d . . . . .
N8 N 0.24699(18) 0.1975(3) 0.3497(3) 0.0796(9) Uani 1 1 d . . . . .
H8A H 0.2221 0.1757 0.2932 0.096 Uiso 1 1 calc R U . . .
H8B H 0.2807 0.1623 0.3920 0.096 Uiso 1 1 calc R U . . .
N9 N 0.18152(14) 0.3360(2) 0.30485(19) 0.0660(7) Uani 1 1 d . . . . .
N10 N 0.27374(15) 0.3133(3) 0.4596(2) 0.0708(8) Uani 1 1 d . . . . .
N11 N 0.16957(14) 0.4216(2) 0.3279(2) 0.0628(7) Uani 1 1 d . . . . .
N12 N 0.25913(15) 0.3967(2) 0.4819(2) 0.0680(7) Uani 1 1 d . . . . .
N13 N 0.19301(15) 0.5360(2) 0.4396(2) 0.0622(7) Uani 1 1 d . . . . .
N14 N 0.13528(14) 0.5798(3) 0.3734(2) 0.0653(7) Uani 1 1 d . . . . .
C1 C -0.07192(18) 0.3316(3) 0.0948(3) 0.0703(9) Uani 1 1 d . . . . .
C2 C -0.03006(18) 0.4974(3) 0.0779(3) 0.0596(8) Uani 1 1 d . . . . .
C3 C 0.1358(2) 0.7445(4) 0.1920(3) 0.0866(12) Uani 1 1 d . . . . .
H3A H 0.1373 0.8074 0.1657 0.130 Uiso 1 1 calc R U . . .
H3B H 0.1411 0.7589 0.2484 0.130 Uiso 1 1 calc R U . . .
H3C H 0.1704 0.7001 0.2052 0.130 Uiso 1 1 calc R U . . .
C4 C 0.07230(18) 0.6944(3) 0.1255(2) 0.0661(8) Uani 1 1 d . . . . .
C5 C 0.0211(2) 0.7261(3) 0.0384(3) 0.0707(9) Uani 1 1 d . . . . .
H5A H 0.0196 0.7854 0.0085 0.085 Uiso 1 1 calc R U . . .
C6 C -0.02634(19) 0.6559(3) 0.0045(2) 0.0681(9) Uani 1 1 d . . . . .
C7 C -0.09150(19) 0.6529(3) -0.0846(3) 0.0761(10) Uani 1 1 d . . . . .
H7A H -0.1139 0.5919 -0.0880 0.114 Uiso 1 1 calc R U . . .
H7B H -0.1160 0.7120 -0.0902 0.114 Uiso 1 1 calc R U . . .
H7C H -0.0874 0.6527 -0.1342 0.114 Uiso 1 1 calc R U . . .
C8 C 0.23358(17) 0.2837(3) 0.3712(2) 0.0653(8) Uani 1 1 d . . . . .
C9 C 0.20839(16) 0.4473(3) 0.4168(2) 0.0613(8) Uani 1 1 d . . . . .
C10 C 0.2933(2) 0.5689(4) 0.5999(3) 0.0850(12) Uani 1 1 d . . . . .
H10A H 0.3083 0.6215 0.6458 0.127 Uiso 1 1 calc R U . . .
H10B H 0.2919 0.5046 0.6244 0.127 Uiso 1 1 calc R U . . .
H10C H 0.3230 0.5637 0.5839 0.127 Uiso 1 1 calc R U . . .
C11 C 0.22772(18) 0.5946(3) 0.5169(3) 0.0690(9) Uani 1 1 d . . . . .
C12 C 0.19009(19) 0.6774(3) 0.4982(3) 0.0716(9) Uani 1 1 d . . . . .
H12A H 0.2005 0.7323 0.5378 0.086 Uiso 1 1 calc R U . . .
C13 C 0.13395(18) 0.6651(3) 0.4105(3) 0.0677(9) Uani 1 1 d . . . . .
C14 C 0.0775(2) 0.7342(4) 0.3580(3) 0.0844(11) Uani 1 1 d . . . . .
H14A H 0.0849 0.7924 0.3957 0.127 Uiso 1 1 calc R U . . .
H14B H 0.0719 0.7567 0.3028 0.127 Uiso 1 1 calc R U . . .
H14C H 0.0387 0.6987 0.3409 0.127 Uiso 1 1 calc R U . . .
C15 C 0.0260(8) 0.0664(10) 0.2127(11) 0.229(6) Uani 1 1 d . . . . .
H15A H 0.0730 0.0775 0.2557 0.274 Uiso 1 1 calc R U . . .
H15B H 0.0111 0.1038 0.1566 0.274 Uiso 1 1 calc R U . . .
C16 C 0.0183(7) -0.0329(8) 0.1896(17) 0.39(2) Uani 1 1 d . . . . .
H16A H 0.0417 -0.0485 0.1648 0.591 Uiso 1 1 calc R U . . .
H16B H 0.0351 -0.0740 0.2439 0.591 Uiso 1 1 calc R U . . .
H16C H -0.0275 -0.0474 0.1437 0.591 Uiso 1 1 calc R U . . .
P1 P 0.1580(6) 0.0446(9) 0.1113(7) 0.086(2) Uani 0.570(13) 1 d . . P A 1
F1 F 0.1430(15) -0.0466(14) 0.052(3) 0.350(19) Uani 0.570(13) 1 d . . P A 1
F2 F 0.2161(14) -0.0105(19) 0.1891(19) 0.263(13) Uani 0.570(13) 1 d . . P A 1
F3 F 0.1885(5) 0.1479(6) 0.1546(7) 0.114(3) Uani 0.570(13) 1 d . . P A 1
F4 F 0.1446(6) 0.0232(8) 0.1817(7) 0.129(4) Uani 0.570(13) 1 d . . P A 1
F5 F 0.0882(4) 0.1076(7) 0.0352(7) 0.123(3) Uani 0.570(13) 1 d . . P A 1
F6 F 0.1621(7) 0.0648(9) 0.0305(7) 0.138(4) Uani 0.570(13) 1 d . . P A 1
P1A P 0.1491(7) 0.0376(12) 0.1006(10) 0.083(3) Uani 0.430(13) 1 d . . P A 2
F1A F 0.0961(9) -0.0198(19) 0.090(3) 0.233(13) Uani 0.430(13) 1 d . . P A 2
F2A F 0.1183(8) -0.0592(8) 0.0574(7) 0.116(4) Uani 0.430(13) 1 d . . P A 2
F3A F 0.2032(9) 0.0785(12) 0.0903(17) 0.162(6) Uani 0.430(13) 1 d . . P A 2
F4A F 0.2144(10) -0.0210(18) 0.1588(13) 0.146(7) Uani 0.430(13) 1 d . . P A 2
F5A F 0.1661(12) 0.1130(19) 0.1703(10) 0.229(14) Uani 0.430(13) 1 d . . P A 2
F6A F 0.1051(13) 0.088(2) 0.0478(19) 0.298(18) Uani 0.430(13) 1 d . . P A 2

loop_
_atom_site_aniso_label
_atom_site_aniso_U_11
_atom_site_aniso_U_22
_atom_site_aniso_U_33
_atom_site_aniso_U_23
_atom_site_aniso_U_13
_atom_site_aniso_U_12
Cu1 0.0533(4) 0.0717(4) 0.0488(4) 0.00088(16) 0.0191(3) -0.00117(16)
O1 0.097(3) 0.107(4) 0.079(3) 0.000 0.038(3) 0.000
N1 0.077(2) 0.099(3) 0.066(2) 0.0023(19) 0.0164(17) -0.030(2)
N2 0.0595(16) 0.0746(19) 0.0558(16) 0.0009(14) 0.0243(13) -0.0067(13)
N3 0.0563(15) 0.0737(19) 0.0586(17) -0.0050(14) 0.0236(14) 0.0014(13)
N4 0.0551(14) 0.0708(18) 0.0507(15) -0.0006(13) 0.0242(13) -0.0022(13)
N5 0.0592(17) 0.0665(17) 0.0536(17) -0.0069(13) 0.0221(14) 0.0032(13)
N6 0.0585(14) 0.0612(16) 0.0477(14) -0.0016(11) 0.0248(12) 0.0070(12)
N7 0.0607(15) 0.0648(16) 0.0487(15) -0.0021(12) 0.0251(13) 0.0011(12)
N8 0.082(2) 0.0662(19) 0.0702(19) 0.0022(16) 0.0352(17) 0.0082(16)
N9 0.0589(15) 0.0653(17) 0.0544(15) -0.0008(13) 0.0239(13) -0.0018(12)
N10 0.0646(16) 0.0649(17) 0.0553(16) 0.0030(13) 0.0215(13) 0.0001(13)
N11 0.0558(14) 0.0612(16) 0.0535(15) -0.0027(12) 0.0234(12) -0.0023(12)
N12 0.0616(16) 0.0661(17) 0.0509(15) 0.0045(13) 0.0204(13) -0.0004(13)
N13 0.0557(15) 0.0662(17) 0.0510(16) -0.0046(13) 0.0249(13) -0.0045(13)
N14 0.0551(15) 0.0714(18) 0.0540(16) 0.0019(13) 0.0248(13) -0.0018(13)
C1 0.0627(19) 0.076(2) 0.059(2) -0.0063(17) 0.0299(16) -0.0049(17)
C2 0.0551(19) 0.0641(19) 0.0466(19) -0.0021(12) 0.0237(16) 0.0062(13)
C3 0.088(3) 0.083(3) 0.080(3) -0.004(2) 0.045(2) -0.018(2)
C4 0.076(2) 0.0578(18) 0.063(2) 0.0025(15) 0.0414(18) 0.0019(16)
C5 0.083(2) 0.061(2) 0.066(2) 0.0036(16) 0.0435(19) 0.0106(17)
C6 0.078(2) 0.0642(19) 0.0559(18) 0.0090(15) 0.0371(17) 0.0238(17)
C7 0.072(2) 0.081(2) 0.058(2) 0.0100(18) 0.0297(18) 0.0223(19)
C8 0.0650(18) 0.0599(19) 0.0586(19) 0.0048(14) 0.0306(16) -0.0006(15)
C9 0.0542(17) 0.0624(19) 0.0516(18) 0.0002(14) 0.0236(15) -0.0067(14)
C10 0.071(2) 0.091(3) 0.055(2) -0.010(2) 0.0175(18) -0.004(2)
C11 0.0626(18) 0.074(2) 0.0542(19) -0.0081(16) 0.0265(16) -0.0136(16)
C12 0.070(2) 0.071(2) 0.065(2) -0.0125(17) 0.0362(18) -0.0105(17)
C13 0.0669(19) 0.071(2) 0.066(2) -0.0015(16) 0.0405(17) -0.0011(16)
C14 0.078(2) 0.091(3) 0.079(3) 0.005(2) 0.044(2) 0.010(2)
C15 0.258(16) 0.160(11) 0.277(17) -0.035(11) 0.166(15) 0.016(10)
C16 0.146(11) 0.089(6) 0.58(4) -0.052(12) 0.025(14) 0.002(6)
P1 0.114(6) 0.069(3) 0.092(4) 0.013(3) 0.071(4) 0.019(3)
F1 0.38(3) 0.161(13) 0.65(5) -0.20(2) 0.39(4) -0.072(16)
F2 0.26(2) 0.197(17) 0.21(2) 0.100(15) 0.080(16) 0.107(14)
F3 0.125(5) 0.081(3) 0.092(5) 0.004(3) 0.042(4) -0.004(3)
F4 0.160(8) 0.150(7) 0.118(7) 0.019(5) 0.106(7) 0.022(6)
F5 0.091(4) 0.097(5) 0.105(5) 0.009(4) 0.019(4) 0.050(4)
F6 0.193(11) 0.141(7) 0.106(6) 0.031(6) 0.103(7) 0.036(8)
P1A 0.074(3) 0.064(3) 0.088(4) -0.003(2) 0.036(2) 0.004(2)
F1A 0.128(12) 0.23(2) 0.33(4) 0.08(2) 0.135(19) 0.002(12)
F2A 0.154(10) 0.063(5) 0.106(7) -0.007(4) 0.065(6) -0.031(5)
F3A 0.178(14) 0.143(10) 0.224(19) 0.028(13) 0.152(14) 0.010(10)
F4A 0.147(11) 0.169(13) 0.118(10) 0.039(8) 0.078(9) 0.115(11)
F5A 0.26(2) 0.24(3) 0.089(9) -0.066(14) 0.053(12) 0.06(2)
F6A 0.189(18) 0.185(17) 0.226(18) 0.038(13) -0.030(14) 0.122(14)

loop_
_atom_type_symbol
_atom_type_description
_atom_type_scat_dispersion_real
_atom_type_scat_dispersion_imag
_atom_type_scat_source
C C 0.0033 0.0016 'International Tables Vol C Tables 4.2.6.8 and 6.1.1.4'
H H 0.0000 0.0000 'International Tables Vol C Tables 4.2.6.8 and 6.1.1.4'
N N 0.0061 0.0033 'International Tables Vol C Tables 4.2.6.8 and 6.1.1.4'
O O 0.0106 0.0060 'International Tables Vol C Tables 4.2.6.8 and 6.1.1.4'
F F 0.0171 0.0103 'International Tables Vol C Tables 4.2.6.8 and 6.1.1.4'
P P 0.1023 0.0942 'International Tables Vol C Tables 4.2.6.8 and 6.1.1.4'
Cu Cu 0.3201 1.2651 'International Tables Vol C Tables 4.2.6.8 and 6.1.1.4'

loop_
_geom_angle_atom_site_label_1
_geom_angle_atom_site_label_2
_geom_angle_atom_site_label_3
_geom_angle
_geom_angle_site_symmetry_1
N11 Cu1 N4 117.03(13) .
N11 Cu1 N14 81.02(13) .
N4 Cu1 N14 136.94(12) .
N11 Cu1 N7 137.12(12) .
N4 Cu1 N7 79.71(12) .
N14 Cu1 N7 114.57(13) .
C15 O1 C15 122.8(14) 2
N4 N2 C1 116.4(3) .
N5 N3 C1 117.5(3) .
N2 N4 C2 118.5(3) .
N2 N4 Cu1 125.8(2) .
C2 N4 Cu1 115.7(3) .
C2 N5 N3 117.4(3) .
N7 N6 C6 110.4(3) .
N7 N6 C2 117.4(3) .
C6 N6 C2 132.1(3) .
C4 N7 N6 106.0(3) .
C4 N7 Cu1 141.1(3) .
N6 N7 Cu1 112.3(2) .
N11 N9 C8 117.4(3) .
N12 N10 C8 117.3(3) .
N9 N11 C9 117.4(3) .
N9 N11 Cu1 128.5(2) .
C9 N11 Cu1 113.6(3) .
C9 N12 N10 118.1(3) .
N14 N13 C11 111.3(3) .
N14 N13 C9 117.1(3) .
C11 N13 C9 131.5(3) .
C13 N14 N13 105.1(3) .
C13 N14 Cu1 141.4(3) .
N13 N14 Cu1 111.5(2) .
N1 C1 N2 116.7(4) .
N1 C1 N3 118.9(4) .
N2 C1 N3 124.4(4) .
N5 C2 N4 125.5(4) .
N5 C2 N6 120.0(3) .
N4 C2 N6 114.5(3) .
N7 C4 C5 110.8(4) .
N7 C4 C3 120.7(4) .
C5 C4 C3 128.5(4) .
C6 C5 C4 107.0(3) .
C5 C6 N6 105.8(3) .
C5 C6 C7 129.8(4) .
N6 C6 C7 124.4(4) .
N8 C8 N9 118.6(3) .
N8 C8 N10 117.1(3) .
N9 C8 N10 124.3(3) .
N12 C9 N11 125.5(4) .
N12 C9 N13 118.4(3) .
N11 C9 N13 116.0(3) .
N13 C11 C12 105.7(3) .
N13 C11 C10 124.1(4) .
C12 C11 C10 130.1(4) .
C11 C12 C13 106.8(3) .
N14 C13 C12 111.1(3) .
N14 C13 C14 120.8(4) .
C12 C13 C14 128.0(4) .
O1 C15 C16 126.3(16) .
F2 P1 F1 88.1(17) .
F2 P1 F3 91.9(14) .
F1 P1 F3 155.9(13) .
F2 P1 F4 73.8(14) .
F1 P1 F4 110.9(15) .
F3 P1 F4 92.2(7) .
F2 P1 F6 112.3(16) .
F1 P1 F6 66.2(15) .
F3 P1 F6 91.6(8) .
F4 P1 F6 172.7(12) .
F2 P1 F5 170.0(14) .
F1 P1 F5 96.9(14) .
F3 P1 F5 87.0(7) .
F4 P1 F5 96.3(7) .
F6 P1 F5 77.7(8) .
P1 F1 F6 58.6(8) .
P1 F6 F1 55.2(11) .
F6A P1A F2A 96.6(18) .
F6A P1A F1A 80(2) .
F2A P1A F1A 47.2(14) .
F6A P1A F5A 87.7(19) .
F2A P1A F5A 148.1(18) .
F1A P1A F5A 103(2) .
F6A P1A F4A 166(3) .
F2A P1A F4A 86.9(15) .
F1A P1A F4A 112.0(16) .
F5A P1A F4A 96.5(13) .
F6A P1A F3A 101(2) .
F2A P1A F3A 117.3(14) .
F1A P1A F3A 164(2) .
F5A P1A F3A 92.6(16) .
F4A P1A F3A 65.5(13) .
F2A F1A P1A 65.8(11) .
F2A F1A F6A 83.9(18) .
P1A F1A F6A 42.0(11) .
F1A F2A P1A 67.1(13) .
P1A F3A F4A 55.6(9) .
P1A F4A F3A 58.9(10) .
P1A F6A F1A 58.3(16) .

loop_
_geom_bond_atom_site_label_1
_geom_bond_atom_site_label_2
_geom_bond_distance
_geom_bond_site_symmetry_2
Cu1 N11 2.005(3) .
Cu1 N4 2.011(3) .
Cu1 N14 2.022(3) .
Cu1 N7 2.028(3) .
O1 C15 1.391(13) 2
O1 C15 1.391(13) .
N1 C1 1.304(6) .
N2 N4 1.317(4) .
N2 C1 1.358(5) .
N3 N5 1.327(5) .
N3 C1 1.362(5) .
N4 C2 1.344(5) .
N5 C2 1.321(5) .
N6 N7 1.376(4) .
N6 C6 1.382(5) .
N6 C2 1.397(5) .
N7 C4 1.318(5) .
N8 C8 1.328(5) .
N9 N11 1.317(4) .
N9 C8 1.350(5) .
N10 N12 1.317(5) .
N10 C8 1.358(4) .
N11 C9 1.350(5) .
N12 C9 1.315(5) .
N13 N14 1.371(4) .
N13 C11 1.378(5) .
N13 C9 1.391(5) .
N14 C13 1.337(5) .
C3 C4 1.497(6) .
C4 C5 1.396(5) .
C5 C6 1.365(6) .
C6 C7 1.489(5) .
C10 C11 1.492(6) .
C11 C12 1.375(6) .
C12 C13 1.388(5) .
C13 C14 1.494(6) .
C15 C16 1.368(15) .
P1 F2 1.51(2) .
P1 F1 1.51(2) .
P1 F3 1.548(15) .
P1 F4 1.558(10) .
P1 F6 1.575(11) .
P1 F5 1.704(14) .
F1 F6 1.69(3) .
P1A F6A 1.17(2) .
P1A F2A 1.474(18) .
P1A F1A 1.49(2) .
P1A F5A 1.47(2) .
P1A F4A 1.57(2) .
P1A F3A 1.626(19) .
F1A F2A 1.19(3) .
F1A F6A 1.72(4) .
F3A F4A 1.73(3) .
